data_1533463
loop_
_publ_author_name
'Animitsa, I.E.'
'Titova, S.G.'
'Neiman, A.Ya.'
'Kochetova, N.A.'
'Bronin, D.I.'
'Isaeva, E.V.'

_publ_section_title
;
 Phase transitions in nonstoichiometric strontium tantalates with the
 cryolite structure
;
_journal_name_full Kristallografiya
_journal_page_first 1060
_journal_page_last 1064
_journal_volume 47
_journal_year 2002
_chemical_formula_sum 'H1.2 O10.64 Sr6 Ta2'
_chemical_name_systematic 'Sr6 (Ta2 (O10.04 (H2 O)0.6))'
_space_group_IT_number 69
_symmetry_space_group_name_Hall '-F 2 2'
_symmetry_space_group_name_H-M 'F m m m'
_cell_angle_alpha 90
_cell_angle_beta 90
_cell_angle_gamma 90
_cell_formula_units_Z 2
_cell_length_a 8.2236
_cell_length_b 8.3172
_cell_length_c 8.3659
_cell_volume 572.205
_citation_journal_id_ASTM KRISAJ
_cod_data_source_file Animitsa_KRISAJ_2002_464.cif
_cod_data_source_block H1.2O10.64Sr6Ta2
_cod_original_cell_volume 572.2052
_cod_database_code 1533463

loop_
_symmetry_equiv_pos_as_xyz
x,y,z
-x,-y,z
x,-y,-z
-x,y,-z
-x,-y,-z
x,y,-z
-x,y,z
x,-y,z
x,y+1/2,z+1/2
-x,-y+1/2,z+1/2
x,-y+1/2,-z+1/2
-x,y+1/2,-z+1/2
-x,-y+1/2,-z+1/2
x,y+1/2,-z+1/2
-x,y+1/2,z+1/2
x,-y+1/2,z+1/2
x+1/2,y,z+1/2
-x+1/2,-y,z+1/2
x+1/2,-y,-z+1/2
-x+1/2,y,-z+1/2
-x+1/2,-y,-z+1/2
x+1/2,y,-z+1/2
-x+1/2,y,z+1/2
x+1/2,-y,z+1/2
x+1/2,y+1/2,z
-x+1/2,-y+1/2,z
x+1/2,-y+1/2,-z
-x+1/2,y+1/2,-z
-x+1/2,-y+1/2,-z
x+1/2,y+1/2,-z
-x+1/2,y+1/2,z
x+1/2,-y+1/2,z

loop_
_atom_site_label
_atom_site_type_symbol
_atom_site_fract_x
_atom_site_fract_y
_atom_site_fract_z
_atom_site_occupancy
_atom_site_U_iso_or_equiv
Sr2 Sr+2 0.25 0.25 0.25 1 0.0
Ta1 Ta+4 0 0 0 1 0.0
Sr1 Sr+2 0 0 0.5 1 0.0
O2 O-2 0 0.258 0 1 0.0
O3 O-2 0 0 0.156 0.83 0.0
O1 O-2 0.232 0 0 0.83 0.0
